data_2202931
loop_
_publ_author_name
'I. Wharf'
'A.-M. Lebuis '

_publ_section_title
;
 Tetrakis(3,5-dichlorophenyl)tin(IV)
;
_journal_issue 9
_journal_name_full 'Acta Crystallographica Section E'
_journal_page_first m794
_journal_page_last m796
_journal_paper_doi 10.1107/S1600536803018439
_journal_volume 59
_journal_year 2003
_chemical_formula_moiety 'C24 H12 Cl8 Sn'
_chemical_formula_sum 'C24 H12 Cl8 Sn'
_chemical_formula_weight 702.63
_chemical_name_systematic
;
Tetrakis(3,5-dichlorophenyl)tin(IV)
;
_space_group_IT_number 15
_symmetry_cell_setting monoclinic
_symmetry_space_group_name_Hall '-C 2yc'
_symmetry_space_group_name_H-M 'C 1 2/c 1'
_atom_sites_solution_hydrogens geom
_atom_sites_solution_primary direct
_atom_sites_solution_secondary difmap
_audit_creation_method 'SHELXL96 (Sheldrick, 1996)'
_cell_angle_alpha 90
_cell_angle_beta 100.16(2)
_cell_angle_gamma 90
_cell_formula_units_Z 8
_cell_length_a 24.861(8)
_cell_length_b 11.908(3)
_cell_length_c 18.139(4)
_cell_measurement_reflns_used 25
_cell_measurement_temperature 293(2)
_cell_measurement_theta_max 15.5
_cell_measurement_theta_min 12.5
_cell_volume 5286(2)
_computing_cell_refinement 'MSC/AFC Diffractometer Control Software'
_computing_data_collection
;
MSC/AFC Diffractometer Control Software
(Molecular Structure Corporation, 1985)'
;
_computing_data_reduction 'DARTD2 in NRCVAX (Gabe et al, 1989)'
_computing_molecular_graphics 'ORTEPII (Johnson, 1976) in NRCVAX'
_computing_publication_material 'NRCVAX and SHELXL96'
_computing_structure_refinement 'SHELXL96 (Sheldrick, 1996)'
_computing_structure_solution 'SHELXS97 (Sheldrick, 1997)'
_diffrn_ambient_temperature 293(2)
_diffrn_measured_fraction_theta_full 1.000
_diffrn_measured_fraction_theta_max 1.000
_diffrn_measurement_device_type 'Rigaku AFC6S '
_diffrn_measurement_method '\w/2\q scans'
_diffrn_radiation_monochromator graphite
_diffrn_radiation_source 'Sealed tube'
_diffrn_radiation_type MoK\a
_diffrn_radiation_wavelength 0.71069
_diffrn_reflns_av_R_equivalents 0.099
_diffrn_reflns_av_sigmaI/netI 0.047
_diffrn_reflns_limit_h_max 31
_diffrn_reflns_limit_h_min -31
_diffrn_reflns_limit_k_max 15
_diffrn_reflns_limit_k_min -15
_diffrn_reflns_limit_l_max 22
_diffrn_reflns_limit_l_min -22
_diffrn_reflns_number 19754
_diffrn_reflns_theta_full 26.0
_diffrn_reflns_theta_max 26.0
_diffrn_reflns_theta_min 1.7
_diffrn_standards_decay_% 2.25
_diffrn_standards_interval_count 250
_diffrn_standards_number 3
_exptl_absorpt_coefficient_mu 1.789
_exptl_absorpt_correction_T_max 0.449
_exptl_absorpt_correction_T_min 0.354
_exptl_absorpt_correction_type '\y scan'
_exptl_absorpt_process_details '(ABSN in NRCVAX; Gabe et al, 1989)'
_exptl_crystal_colour colourless
_exptl_crystal_density_diffrn 1.766
_exptl_crystal_density_meas ?
_exptl_crystal_density_method none
_exptl_crystal_description 'irregular shape'
_exptl_crystal_F_000 2736
_exptl_crystal_size_max 0.55
_exptl_crystal_size_mid 0.47
_exptl_crystal_size_min 0.45
_refine_diff_density_max 0.70
_refine_diff_density_min -0.94
_refine_ls_extinction_coef 0.00069(9)
_refine_ls_extinction_expression Fc^*^=kFc[1+0.001xFc^2^\l^3^/sin(2\q)]^-1/4^
_refine_ls_extinction_method SHELXL96
_refine_ls_goodness_of_fit_all 1.06
_refine_ls_goodness_of_fit_ref 1.13
_refine_ls_hydrogen_treatment constr
_refine_ls_matrix_type full
_refine_ls_number_parameters 299
_refine_ls_number_reflns 5195
_refine_ls_number_restraints 0
_refine_ls_restrained_S_all 1.06
_refine_ls_restrained_S_obs 1.13
_refine_ls_R_factor_all 0.086
_refine_ls_R_factor_gt 0.050
_refine_ls_shift/su_max 0.001
_refine_ls_shift/su_mean 0.000
_refine_ls_structure_factor_coef Fsqd
_refine_ls_weighting_details 'w=1/[\s^2^(Fo^2^)+(0.0767P)^2^] where P=(Fo^2^+2Fc^2^)/3'
_refine_ls_weighting_scheme calc
_refine_ls_wR_factor_all 0.140
_refine_ls_wR_factor_ref 0.123
_reflns_number_gt 3632
_reflns_number_total 5195
_reflns_threshold_expression I>2\s(I)
_cod_data_source_file tk6129.cif
_cod_data_source_block I
_cod_depositor_comments
;
The following automatic conversions were performed:
'_symmetry_cell_setting' value 'Monoclinic' changed to 'monoclinic'
according to '/home/saulius/struct/CIF-dictionaries/cif_core.dic'
dictionary named 'cif_core.dic' version 2.4.1 from 2010-06-29.

Automatic conversion script
Id: cif_fix_enum 1527 2010-12-29 10:47:43Z saulius 

The following automatic conversions were performed:

'_symmetry_cell_setting' value 'Monoclinic' changed to 'monoclinic'
according to /home/saulius/struct/CIF-dictionaries/cif_core.dic
dictionary named 'cif_core.dic' version 2.4.1 from 2010-06-29.

Automatic conversion script
Id: cif_fix_values 1715 2011-07-08 13:25:40Z adriana 

The following automatic conversions were performed:

'_exptl_crystal_density_meas' value 'not measured' was changed to '?'
- the value is perceived as not measured.

Automatic conversion script
Id: cif_fix_values 3008 2015-01-20 13:52:24Z robertas 
;
_cod_original_sg_symbol_Hall -C2yc
_cod_original_sg_symbol_H-M 'C 2/c'
_cod_database_code 2202931
_cod_database_fobs_code 2202931

loop_
_symmetry_equiv_pos_as_xyz
'x, y, z'
'-x, y, -z+1/2'
'x+1/2, y+1/2, z'
'-x+1/2, y+1/2, -z+1/2'
'-x, -y, -z'
'x, -y, z-1/2'
'-x+1/2, -y+1/2, -z'
'x+1/2, -y+1/2, z-1/2'

loop_
_atom_site_label
_atom_site_fract_x
_atom_site_fract_y
_atom_site_fract_z
_atom_site_U_iso_or_equiv
_atom_site_adp_type
_atom_site_calc_flag
_atom_site_refinement_flags
_atom_site_occupancy
_atom_site_disorder_group
_atom_site_type_symbol
Sn1 0.883604(16) 0.13574(3) 0.15916(2) 0.04155(17) Uani d . 1 . Sn
Cl1 0.77220(10) 0.17261(18) 0.41056(14) 0.0900(7) Uani d . 1 . Cl
Cl2 0.82029(9) 0.55295(15) 0.27881(12) 0.0789(6) Uani d . 1 . Cl
Cl3 1.02826(11) 0.50289(18) 0.1122(2) 0.1204(11) Uani d . 1 . Cl
Cl4 1.07935(8) 0.08600(17) 0.03834(11) 0.0697(5) Uani d . 1 . Cl
Cl5 0.97003(8) -0.19490(17) 0.38142(11) 0.0728(5) Uani d . 1 . Cl
Cl6 0.88133(9) -0.34074(16) 0.10667(12) 0.0777(6) Uani d . 1 . Cl
Cl7 0.81048(9) 0.14844(19) -0.16107(11) 0.0788(6) Uani d . 1 . Cl
Cl8 0.66112(7) 0.06735(16) 0.01098(11) 0.0664(5) Uani d . 1 . Cl
C11 0.8521(2) 0.2317(5) 0.2415(3) 0.0442(14) Uani d . 1 . C
C12 0.8269(3) 0.1779(6) 0.2943(4) 0.0536(16) Uani d . 1 . C
H12 0.8268 0.0999 0.2965 0.064 Uiso calc R 1 . H
C13 0.8021(2) 0.2396(6) 0.3437(4) 0.0515(16) Uani d . 1 . C
C14 0.7998(3) 0.3558(5) 0.3397(4) 0.0529(16) Uani d . 1 . C
H14 0.7820 0.3970 0.3716 0.063 Uiso calc R 1 . H
C15 0.8246(3) 0.4082(5) 0.2874(4) 0.0504(15) Uani d . 1 . C
C16 0.8512(2) 0.3482(5) 0.2389(3) 0.0462(14) Uani d . 1 . C
H16 0.8684 0.3860 0.2047 0.055 Uiso calc R 1 . H
C21 0.9551(2) 0.2063(5) 0.1273(3) 0.0434(14) Uani d . 1 . C
C22 0.9681(3) 0.3209(6) 0.1332(5) 0.064(2) Uani d . 1 . C
H22 0.9459 0.3704 0.1540 0.077 Uiso calc R 1 . H
C23 1.0140(3) 0.3600(5) 0.1081(5) 0.069(2) Uani d . 1 . C
C24 1.0478(3) 0.2898(6) 0.0777(4) 0.0601(18) Uani d . 1 . C
H24 1.0782 0.3176 0.0603 0.072 Uiso calc R 1 . H
C25 1.0357(2) 0.1779(5) 0.0736(4) 0.0476(15) Uani d . 1 . C
C26 0.9901(2) 0.1353(5) 0.0984(3) 0.0416(13) Uani d . 1 . C
H26 0.9831 0.0586 0.0955 0.050 Uiso calc R 1 . H
C31 0.8998(2) -0.0331(5) 0.1958(4) 0.0458(14) Uani d . 1 . C
C32 0.9270(2) -0.0570(5) 0.2687(4) 0.0471(15) Uani d . 1 . C
H32 0.9375 0.0010 0.3025 0.057 Uiso calc R 1 . H
C33 0.9381(3) -0.1664(5) 0.2895(4) 0.0495(15) Uani d . 1 . C
C34 0.9244(2) -0.2550(5) 0.2424(4) 0.0501(16) Uani d . 1 . C
H34 0.9321 -0.3286 0.2579 0.060 Uiso calc R 1 . H
C35 0.8984(3) -0.2305(5) 0.1705(4) 0.0543(17) Uani d . 1 . C
C36 0.8843(2) -0.1219(5) 0.1468(3) 0.0485(15) Uani d . 1 . C
H36 0.8648 -0.1086 0.0990 0.058 Uiso calc R 1 . H
C41 0.8224(2) 0.1255(4) 0.0607(3) 0.0407(13) Uani d . 1 . C
C42 0.7682(2) 0.1035(5) 0.0675(3) 0.0440(14) Uani d . 1 . C
H42 0.7588 0.0959 0.1146 0.053 Uiso calc R 1 . H
C43 0.7290(2) 0.0930(5) 0.0043(4) 0.0457(14) Uani d . 1 . C
C44 0.7415(3) 0.1043(5) -0.0661(4) 0.0532(16) Uani d . 1 . C
H44 0.7149 0.0957 -0.1087 0.064 Uiso calc R 1 . H
C45 0.7954(3) 0.1291(5) -0.0717(3) 0.0513(16) Uani d . 1 . C
C46 0.8354(2) 0.1384(5) -0.0096(3) 0.0439(14) Uani d . 1 . C
H46 0.8713 0.1532 -0.0149 0.053 Uiso calc R 1 . H

loop_
_atom_site_aniso_label
_atom_site_aniso_U_11
_atom_site_aniso_U_22
_atom_site_aniso_U_33
_atom_site_aniso_U_12
_atom_site_aniso_U_13
_atom_site_aniso_U_23
Sn1 0.0399(2) 0.0394(2) 0.0458(3) 0.00261(18) 0.00886(17) -0.00493(19)
Cl1 0.1108(18) 0.0703(13) 0.1079(18) -0.0104(12) 0.0715(15) 0.0044(12)
Cl2 0.1084(16) 0.0439(9) 0.0967(15) 0.0166(10) 0.0515(13) 0.0073(9)
Cl3 0.0983(18) 0.0484(12) 0.224(3) -0.0214(11) 0.054(2) -0.0187(15)
Cl4 0.0636(11) 0.0769(12) 0.0750(12) 0.0067(9) 0.0296(9) -0.0139(10)
Cl5 0.0791(13) 0.0694(12) 0.0633(12) 0.0118(10) -0.0056(10) 0.0110(10)
Cl6 0.1018(16) 0.0541(11) 0.0793(14) -0.0082(10) 0.0216(12) -0.0227(9)
Cl7 0.0880(14) 0.1046(16) 0.0475(10) 0.0097(12) 0.0222(9) 0.0052(10)
Cl8 0.0422(9) 0.0668(12) 0.0883(13) -0.0105(8) 0.0062(9) -0.0033(10)
C11 0.039(3) 0.046(3) 0.047(4) 0.006(3) 0.009(3) -0.008(3)
C12 0.049(4) 0.052(4) 0.060(4) -0.006(3) 0.010(3) -0.012(3)
C13 0.049(4) 0.057(4) 0.053(4) -0.005(3) 0.021(3) -0.005(3)
C14 0.054(4) 0.051(4) 0.060(4) 0.006(3) 0.027(3) -0.006(3)
C15 0.053(4) 0.043(3) 0.056(4) 0.008(3) 0.012(3) 0.003(3)
C16 0.048(3) 0.048(4) 0.044(3) 0.007(3) 0.012(3) -0.001(3)
C21 0.039(3) 0.042(3) 0.050(4) 0.004(3) 0.009(3) 0.002(3)
C22 0.051(4) 0.045(4) 0.099(6) 0.005(3) 0.017(4) -0.010(4)
C23 0.054(4) 0.038(3) 0.118(7) -0.010(3) 0.020(4) -0.001(4)
C24 0.041(4) 0.064(4) 0.077(5) -0.007(3) 0.015(3) -0.004(4)
C25 0.040(3) 0.052(4) 0.051(4) 0.004(3) 0.009(3) -0.005(3)
C26 0.045(3) 0.041(3) 0.037(3) 0.005(3) -0.001(2) -0.003(3)
C31 0.040(3) 0.045(3) 0.056(4) 0.003(3) 0.017(3) 0.001(3)
C32 0.045(3) 0.041(3) 0.055(4) -0.001(3) 0.010(3) -0.003(3)
C33 0.045(3) 0.055(4) 0.049(4) 0.004(3) 0.012(3) 0.001(3)
C34 0.051(4) 0.044(4) 0.058(4) 0.000(3) 0.018(3) 0.008(3)
C35 0.064(4) 0.041(3) 0.064(5) -0.007(3) 0.028(4) -0.013(3)
C36 0.056(4) 0.046(4) 0.046(4) 0.007(3) 0.019(3) 0.002(3)
C41 0.044(3) 0.034(3) 0.046(3) 0.006(3) 0.010(3) 0.003(3)
C42 0.050(4) 0.035(3) 0.047(4) -0.002(3) 0.009(3) 0.001(3)
C43 0.044(3) 0.032(3) 0.063(4) -0.003(3) 0.013(3) -0.002(3)
C44 0.053(4) 0.040(3) 0.063(4) 0.006(3) 0.000(3) -0.006(3)
C45 0.067(4) 0.048(4) 0.042(3) 0.012(3) 0.016(3) -0.002(3)
C46 0.041(3) 0.036(3) 0.054(4) 0.005(3) 0.007(3) -0.006(3)

loop_
_atom_type_symbol
_atom_type_description
_atom_type_scat_dispersion_real
_atom_type_scat_dispersion_imag
_atom_type_scat_source
C C 0.0033 0.0016 'International Tables Vol C Tables 4.2.6.8 and 6.1.1.4'
H H 0.0000 0.0000 'International Tables Vol C Tables 4.2.6.8 and 6.1.1.4'
Cl Cl 0.1484 0.1585 'International Tables Vol C Tables 4.2.6.8 and 6.1.1.4'
Sn Sn -0.6537 1.4246 'International Tables Vol C Tables 4.2.6.8 and 6.1.1.4'

loop_
_geom_angle_atom_site_label_1
_geom_angle_atom_site_label_2
_geom_angle_atom_site_label_3
_geom_angle
_geom_angle_publ_flag
C31 Sn1 C11 111.0(2) y
C31 Sn1 C41 105.9(2) y
C11 Sn1 C41 108.7(2) y
C31 Sn1 C21 109.6(2) y
C11 Sn1 C21 113.8(2) y
C41 Sn1 C21 107.5(2) y
C16 C11 C12 118.4(5) y
C16 C11 Sn1 121.2(4) y
C12 C11 Sn1 120.0(4) y
C13 C12 C11 120.5(6) n
C13 C12 H12 119.7 n
C11 C12 H12 119.7 n
C12 C13 C14 120.9(6) n
C12 C13 Cl1 120.4(5) n
C14 C13 Cl1 118.7(5) n
C15 C14 C13 118.2(6) n
C15 C14 H14 120.9 n
C13 C14 H14 120.9 n
C14 C15 C16 121.8(6) n
C14 C15 Cl2 119.1(5) n
C16 C15 Cl2 119.0(5) n
C15 C16 C11 120.1(6) n
C15 C16 H16 120.0 n
C11 C16 H16 120.0 n
C26 C21 C22 118.2(6) y
C26 C21 Sn1 118.2(4) y
C22 C21 Sn1 123.6(5) y
C23 C22 C21 119.6(6) n
C23 C22 H22 120.2 n
C21 C22 H22 120.2 n
C24 C23 C22 121.9(6) n
C24 C23 Cl3 118.8(6) n
C22 C23 Cl3 119.3(6) n
C25 C24 C23 118.4(6) n
C25 C24 H24 120.8 n
C23 C24 H24 120.8 n
C24 C25 C26 121.5(6) n
C24 C25 Cl4 119.3(5) n
C26 C25 Cl4 119.1(5) n
C21 C26 C25 120.4(6) n
C21 C26 H26 119.8 n
C25 C26 H26 119.8 n
C36 C31 C32 118.8(6) y
C36 C31 Sn1 120.1(5) y
C32 C31 Sn1 121.1(4) y
C33 C32 C31 119.4(6) n
C33 C32 H32 120.3 n
C31 C32 H32 120.3 n
C34 C33 C32 123.2(6) n
C34 C33 Cl5 118.0(5) n
C32 C33 Cl5 118.8(5) n
C33 C34 C35 116.9(6) n
C33 C34 H34 121.6 n
C35 C34 H34 121.6 n
C34 C35 C36 122.6(6) n
C34 C35 Cl6 118.9(5) n
C36 C35 Cl6 118.4(6) n
C35 C36 C31 118.9(6) n
C35 C36 H36 120.5 n
C31 C36 H36 120.5 n
C46 C41 C42 119.3(5) y
C46 C41 Sn1 121.2(4) y
C42 C41 Sn1 119.5(4) y
C43 C42 C41 119.7(6) n
C43 C42 H42 120.1 n
C41 C42 H42 120.1 n
C42 C43 C44 121.6(6) n
C42 C43 Cl8 120.8(5) n
C44 C43 Cl8 117.6(5) n
C43 C44 C45 117.8(6) n
C43 C44 H44 121.1 n
C45 C44 H44 121.1 n
C46 C45 C44 121.7(6) n
C46 C45 Cl7 120.8(5) n
C44 C45 Cl7 117.6(5) n
C45 C46 C41 119.8(6) n
C45 C46 H46 120.1 n
C41 C46 H46 120.1 n

loop_
_geom_bond_atom_site_label_1
_geom_bond_atom_site_label_2
_geom_bond_site_symmetry_2
_geom_bond_distance
_geom_bond_publ_flag
Sn1 C31 . 2.134(6) y
Sn1 C11 . 2.135(5) y
Sn1 C41 . 2.135(6) y
Sn1 C21 . 2.135(6) y
Cl1 C13 . 1.725(6) n
Cl2 C15 . 1.733(7) n
Cl3 C23 . 1.737(7) n
Cl4 C25 . 1.740(6) n
Cl5 C33 . 1.750(7) n
Cl6 C35 . 1.752(6) n
Cl7 C45 . 1.741(6) n
Cl8 C43 . 1.741(6) n
C11 C16 . 1.388(8) n
C11 C12 . 1.391(8) n
C12 C13 . 1.385(8) n
C12 H12 . 0.9300 n
C13 C14 . 1.386(8) n
C14 C15 . 1.370(9) n
C14 H14 . 0.9300 n
C15 C16 . 1.386(8) n
C16 H16 . 0.9300 n
C21 C26 . 1.383(8) n
C21 C22 . 1.402(9) n
C22 C23 . 1.383(9) n
C22 H22 . 0.9300 n
C23 C24 . 1.368(10) n
C24 C25 . 1.365(9) n
C24 H24 . 0.9300 n
C25 C26 . 1.387(8) n
C26 H26 . 0.9300 n
C31 C36 . 1.391(8) n
C31 C32 . 1.403(9) n
C32 C33 . 1.371(9) n
C32 H32 . 0.9300 n
C33 C34 . 1.362(9) n
C34 C35 . 1.381(9) n
C34 H34 . 0.9300 n
C35 C36 . 1.388(9) n
C36 H36 . 0.9300 n
C41 C46 . 1.380(8) n
C41 C42 . 1.399(8) n
C42 C43 . 1.372(8) n
C42 H42 . 0.9300 n
C43 C44 . 1.374(9) n
C44 C45 . 1.393(9) n
C44 H44 . 0.9300 n
C45 C46 . 1.368(9) n
C46 H46 . 0.9300 n

loop_
_geom_torsion_atom_site_label_1
_geom_torsion_atom_site_label_2
_geom_torsion_atom_site_label_3
_geom_torsion_atom_site_label_4
_geom_torsion
_geom_torsion_publ_flag
C31 Sn1 C11 C16 164.0(5) y
C41 Sn1 C11 C16 -79.9(5) y
C21 Sn1 C11 C16 39.8(6) y
C31 Sn1 C11 C12 -22.7(6) y
C41 Sn1 C11 C12 93.4(5) y
C21 Sn1 C11 C12 -146.9(5) y
C16 C11 C12 C13 -0.7(9) n
Sn1 C11 C12 C13 -174.2(5) y
C11 C12 C13 C14 2.6(10) n
C11 C12 C13 Cl1 -178.5(5) n
C12 C13 C14 C15 -2.4(10) n
Cl1 C13 C14 C15 178.7(5) n
C13 C14 C15 C16 0.4(10) n
C13 C14 C15 Cl2 177.6(5) n
C14 C15 C16 C11 1.4(10) n
Cl2 C15 C16 C11 -175.8(5) n
C12 C11 C16 C15 -1.2(9) n
Sn1 C11 C16 C15 172.2(5) y
C31 Sn1 C21 C26 30.8(5) y
C11 Sn1 C21 C26 155.8(4) y
C41 Sn1 C21 C26 -83.8(5) y
C31 Sn1 C21 C22 -150.0(6) y
C11 Sn1 C21 C22 -25.0(6) y
C41 Sn1 C21 C22 95.3(6) y
C26 C21 C22 C23 2.1(10) n
Sn1 C21 C22 C23 -177.1(6) y
C21 C22 C23 C24 -0.4(12) n
C21 C22 C23 Cl3 177.4(6) n
C22 C23 C24 C25 -1.1(12) n
Cl3 C23 C24 C25 -178.9(6) n
C23 C24 C25 C26 0.9(11) n
C23 C24 C25 Cl4 -177.7(6) n
C22 C21 C26 C25 -2.3(9) n
Sn1 C21 C26 C25 176.9(4) y
C24 C25 C26 C21 0.8(9) n
Cl4 C25 C26 C21 179.4(5) n
C11 Sn1 C31 C36 135.8(5) y
C41 Sn1 C31 C36 18.0(5) y
C21 Sn1 C31 C36 -97.6(5) y
C11 Sn1 C31 C32 -45.4(5) y
C41 Sn1 C31 C32 -163.2(5) y
C21 Sn1 C31 C32 81.1(5) y
C36 C31 C32 C33 0.6(9) n
Sn1 C31 C32 C33 -178.1(4) y
C31 C32 C33 C34 0.6(9) n
C31 C32 C33 Cl5 -177.9(5) n
C32 C33 C34 C35 0.4(10) n
Cl5 C33 C34 C35 179.0(5) n
C33 C34 C35 C36 -2.8(9) n
C33 C34 C35 Cl6 178.4(5) n
C34 C35 C36 C31 4.0(9) n
Cl6 C35 C36 C31 -177.1(5) n
C32 C31 C36 C35 -2.8(9) n
Sn1 C31 C36 C35 175.9(4) y
C31 Sn1 C41 C46 -103.2(5) y
C11 Sn1 C41 C46 137.4(4) y
C21 Sn1 C41 C46 13.8(5) y
C31 Sn1 C41 C42 75.7(5) y
C11 Sn1 C41 C42 -43.7(5) y
C21 Sn1 C41 C42 -167.3(4) y
C46 C41 C42 C43 1.1(8) n
Sn1 C41 C42 C43 -177.8(4) n
C41 C42 C43 C44 -0.4(9) n
C41 C42 C43 Cl8 -179.2(4) n
C42 C43 C44 C45 -1.2(9) n
Cl8 C43 C44 C45 177.6(4) n
C43 C44 C45 C46 2.2(9) n
C43 C44 C45 Cl7 -177.7(4) n
C44 C45 C46 C41 -1.5(9) n
Cl7 C45 C46 C41 178.4(4) n
C42 C41 C46 C45 -0.2(8) n
Sn1 C41 C46 C45 178.7(4) y

loop_
_cod_related_entry_id
_cod_related_entry_database
_cod_related_entry_code
1 ChemSpider 24732335
